data_4083612
loop_
_publ_author_name
'Romain, Charles'
'Fliedel, Christophe'
'Bellemin-Laponnaz, St\'ephane'
'Dagorne, Samuel'

_publ_section_title
;
 NHC Bis-Phenolate Aluminum Chelates: Synthesis, Structure, and Use in
 Lactide and Trimethylene Carbonate Polymerization
;
_journal_issue 20
_journal_name_full Organometallics
_journal_page_first 5730
_journal_paper_doi 10.1021/om5004557
_journal_volume 33
_journal_year 2014
_chemical_formula_moiety 'C64 H94 Al2 N4 O4'
_chemical_formula_sum 'C64 H94 Al2 N4 O4'
_chemical_formula_weight 1037.39
_chemical_name_systematic
;
 ?
;
_space_group_IT_number 15
_symmetry_cell_setting monoclinic
_symmetry_space_group_name_Hall '-C 2yc'
_symmetry_space_group_name_H-M 'C 1 2/c 1'
_atom_sites_solution_hydrogens geom
_atom_sites_solution_primary direct
_atom_sites_solution_secondary difmap
_audit_creation_method SHELXL-97
_cell_angle_alpha 90.00
_cell_angle_beta 114.8480(10)
_cell_angle_gamma 90.00
_cell_formula_units_Z 4
_cell_length_a 16.7066(7)
_cell_length_b 29.8057(14)
_cell_length_c 15.2030(7)
_cell_measurement_reflns_used 8727
_cell_measurement_temperature 173(2)
_cell_measurement_theta_max 28.03
_cell_measurement_theta_min 2.45
_cell_volume 6869.5(5)
_computing_cell_refinement 'Bruker SAINT'
_computing_data_collection 'Bruker APEX2'
_computing_data_reduction 'Bruker SAINT'
_computing_molecular_graphics 'Bruker SHELXTL'
_computing_publication_material 'Bruker SHELXTL'
_computing_structure_refinement 'SHELXL-97 (Sheldrick, 2008)'
_computing_structure_solution 'SHELXS-97 (Sheldrick, 2008)'
_diffrn_ambient_temperature 173(2)
_diffrn_measured_fraction_theta_full 0.997
_diffrn_measured_fraction_theta_max 0.997
_diffrn_measurement_device_type 'Bruker APEX-II CCD'
_diffrn_measurement_method '\f and \w scans'
_diffrn_radiation_monochromator graphite
_diffrn_radiation_source 'fine-focus sealed tube'
_diffrn_radiation_type MoK\a
_diffrn_radiation_wavelength 0.71073
_diffrn_reflns_av_R_equivalents 0.0268
_diffrn_reflns_av_sigmaI/netI 0.0326
_diffrn_reflns_limit_h_max 21
_diffrn_reflns_limit_h_min -22
_diffrn_reflns_limit_k_max 38
_diffrn_reflns_limit_k_min -39
_diffrn_reflns_limit_l_max 20
_diffrn_reflns_limit_l_min -8
_diffrn_reflns_number 24245
_diffrn_reflns_theta_full 28.04
_diffrn_reflns_theta_max 28.04
_diffrn_reflns_theta_min 2.45
_exptl_absorpt_coefficient_mu 0.085
_exptl_absorpt_correction_T_max 0.9832
_exptl_absorpt_correction_T_min 0.9708
_exptl_absorpt_correction_type multi-scan
_exptl_absorpt_process_details sadabs
_exptl_crystal_colour colourless
_exptl_crystal_density_diffrn 1.003
_exptl_crystal_density_method 'not measured'
_exptl_crystal_description prism
_exptl_crystal_F_000 2256
_exptl_crystal_size_max 0.35
_exptl_crystal_size_mid 0.20
_exptl_crystal_size_min 0.20
_platon_squeeze_details
;
;
_refine_diff_density_max 0.959
_refine_diff_density_min -0.496
_refine_diff_density_rms 0.068
_refine_ls_extinction_method none
_refine_ls_goodness_of_fit_ref 1.156
_refine_ls_hydrogen_treatment constr
_refine_ls_matrix_type full
_refine_ls_number_parameters 347
_refine_ls_number_reflns 8310
_refine_ls_number_restraints 0
_refine_ls_restrained_S_all 1.156
_refine_ls_R_factor_all 0.0888
_refine_ls_R_factor_gt 0.0667
_refine_ls_shift/su_max 0.001
_refine_ls_shift/su_mean 0.000
_refine_ls_structure_factor_coef Fsqd
_refine_ls_weighting_details 'calc w=1/[\s^2^(Fo^2^)+(0.1300P)^2^+2.4386P] where P=(Fo^2^+2Fc^2^)/3'
_refine_ls_weighting_scheme calc
_refine_ls_wR_factor_gt 0.2002
_refine_ls_wR_factor_ref 0.2183
_reflns_number_gt 6048
_reflns_number_total 8310
_reflns_threshold_expression I>2\s(I)
_cod_data_source_file om5004557_si_002.cif
_cod_data_source_block rwcr110726
_cod_depositor_comments
;
The following automatic conversions were performed:

'_symmetry_cell_setting' value 'Monoclinic' changed to 'monoclinic'
according to
/usr/data/users/saulius/crontab/automatic-downloads/rss-feeds/ACS/lib/dictionaries/cif_core.dic
dictionary named 'cif_core.dic' version 2.4.2 from 2011-04-26.

Automatic conversion script
Id: cif_fix_values 2281 2013-09-26 08:29:07Z andrius 
;
_cod_original_sg_symbol_H-M 'C 2/c'
_cod_database_code 4083612

loop_
_symmetry_equiv_pos_as_xyz
'x, y, z'
'-x, y, -z+1/2'
'x+1/2, y+1/2, z'
'-x+1/2, y+1/2, -z+1/2'
'-x, -y, -z'
'x, -y, z-1/2'
'-x+1/2, -y+1/2, -z'
'x+1/2, -y+1/2, z-1/2'

loop_
_atom_site_label
_atom_site_type_symbol
_atom_site_fract_x
_atom_site_fract_y
_atom_site_fract_z
_atom_site_U_iso_or_equiv
_atom_site_adp_type
_atom_site_occupancy
_atom_site_symmetry_multiplicity
_atom_site_calc_flag
_atom_site_refinement_flags
_atom_site_disorder_assembly
_atom_site_disorder_group
C1 C 0.88229(12) 0.56480(6) 0.36000(12) 0.0232(4) Uani 1 1 d . . .
C2 C 0.80042(13) 0.55145(7) 0.35921(13) 0.0270(4) Uani 1 1 d . . .
C3 C 0.77478(13) 0.50661(8) 0.33945(15) 0.0311(4) Uani 1 1 d . . .
H3 H 0.7176 0.4986 0.3332 0.037 Uiso 1 1 calc R . .
C4 C 0.82754(13) 0.47296(7) 0.32832(13) 0.0280(4) Uani 1 1 d . . .
C5 C 0.91184(13) 0.48528(7) 0.34180(13) 0.0255(4) Uani 1 1 d . . .
H5 H 0.9519 0.4629 0.3408 0.031 Uiso 1 1 calc R . .
C6 C 0.93906(12) 0.53000(6) 0.35686(13) 0.0222(4) Uani 1 1 d . . .
C7 C 0.74147(14) 0.58563(8) 0.38054(16) 0.0344(5) Uani 1 1 d . . .
C8 C 0.79580(19) 0.60906(10) 0.47772(18) 0.0488(6) Uani 1 1 d . . .
H8A H 0.8466 0.6241 0.4744 0.073 Uiso 1 1 calc R . .
H8B H 0.8165 0.5867 0.5298 0.073 Uiso 1 1 calc R . .
H8C H 0.7589 0.6313 0.4908 0.073 Uiso 1 1 calc R . .
C9 C 0.70516(17) 0.62048(10) 0.29977(19) 0.0460(6) Uani 1 1 d . . .
H9A H 0.6706 0.6428 0.3163 0.069 Uiso 1 1 calc R . .
H9B H 0.6674 0.6056 0.2389 0.069 Uiso 1 1 calc R . .
H9C H 0.7542 0.6354 0.2923 0.069 Uiso 1 1 calc R . .
C10 C 0.66252(19) 0.56315(11) 0.3896(2) 0.0567(8) Uani 1 1 d . . .
H10A H 0.6281 0.5859 0.4052 0.085 Uiso 1 1 calc R . .
H10B H 0.6839 0.5406 0.4414 0.085 Uiso 1 1 calc R . .
H10C H 0.6252 0.5486 0.3282 0.085 Uiso 1 1 calc R . .
C11 C 0.79313(15) 0.42508(8) 0.29822(15) 0.0347(5) Uani 1 1 d . . .
C12 C 0.8657(2) 0.39291(10) 0.2972(3) 0.0686(9) Uani 1 1 d . . .
H12A H 0.9130 0.3905 0.3627 0.103 Uiso 1 1 calc R . .
H12B H 0.8898 0.4047 0.2531 0.103 Uiso 1 1 calc R . .
H12C H 0.8401 0.3632 0.2750 0.103 Uiso 1 1 calc R . .
C13 C 0.7545(3) 0.40582(11) 0.3634(3) 0.0709(10) Uani 1 1 d . . .
H13A H 0.7990 0.4064 0.4306 0.106 Uiso 1 1 calc R . .
H13B H 0.7359 0.3748 0.3441 0.106 Uiso 1 1 calc R . .
H13C H 0.7034 0.4238 0.3577 0.106 Uiso 1 1 calc R . .
C14 C 0.7225(3) 0.42627(12) 0.1943(2) 0.0737(10) Uani 1 1 d . . .
H14A H 0.7028 0.3956 0.1724 0.110 Uiso 1 1 calc R . .
H14B H 0.7470 0.4398 0.1521 0.110 Uiso 1 1 calc R . .
H14C H 0.6723 0.4442 0.1915 0.110 Uiso 1 1 calc R . .
C15 C 1.05798(12) 0.58000(6) 0.36268(12) 0.0214(4) Uani 1 1 d . . .
C16 C 0.90731(13) 0.50355(6) 0.11072(14) 0.0258(4) Uani 1 1 d . . .
H16A H 0.9248 0.4822 0.1655 0.031 Uiso 1 1 calc R . .
H16B H 0.8986 0.4870 0.0510 0.031 Uiso 1 1 calc R . .
C17 C 0.82464(12) 0.52937(6) 0.09823(14) 0.0264(4) Uani 1 1 d . . .
H17A H 0.7791 0.5274 0.0307 0.032 Uiso 1 1 calc R . .
H17B H 0.7997 0.5180 0.1427 0.032 Uiso 1 1 calc R . .
C18 C 0.83252(11) 0.65263(6) 0.16380(13) 0.0220(4) Uani 1 1 d . . .
C19 C 0.77324(13) 0.68831(7) 0.15085(14) 0.0275(4) Uani 1 1 d . . .
C20 C 0.68393(13) 0.68049(7) 0.09326(15) 0.0310(4) Uani 1 1 d . . .
H20 H 0.6440 0.7047 0.0829 0.037 Uiso 1 1 calc R . .
C21 C 0.64970(12) 0.63957(7) 0.05020(14) 0.0285(4) Uani 1 1 d . A .
C22 C 0.70941(12) 0.60522(7) 0.06274(13) 0.0263(4) Uani 1 1 d . . .
H22 H 0.6885 0.5768 0.0342 0.032 Uiso 1 1 calc R . .
C23 C 0.79923(12) 0.61167(6) 0.11631(12) 0.0217(4) Uani 1 1 d . . .
C24 C 0.80211(14) 0.73449(7) 0.20050(17) 0.0361(5) Uani 1 1 d . . .
C25 C 0.8782(2) 0.75392(10) 0.1832(3) 0.0668(9) Uani 1 1 d . . .
H25A H 0.8596 0.7586 0.1135 0.100 Uiso 1 1 calc R . .
H25B H 0.9281 0.7330 0.2076 0.100 Uiso 1 1 calc R . .
H25C H 0.8961 0.7827 0.2172 0.100 Uiso 1 1 calc R . .
C26 C 0.7268(2) 0.76832(10) 0.1664(3) 0.0868(14) Uani 1 1 d . . .
H26A H 0.7490 0.7976 0.1960 0.130 Uiso 1 1 calc R . .
H26B H 0.6806 0.7581 0.1854 0.130 Uiso 1 1 calc R . .
H26C H 0.7023 0.7711 0.0956 0.130 Uiso 1 1 calc R . .
C27 C 0.8303(2) 0.72900(10) 0.3099(2) 0.0645(9) Uani 1 1 d . . .
H27A H 0.8501 0.7580 0.3421 0.097 Uiso 1 1 calc R . .
H27B H 0.8787 0.7073 0.3359 0.097 Uiso 1 1 calc R . .
H27C H 0.7802 0.7182 0.3215 0.097 Uiso 1 1 calc R . .
C28 C 0.55036(13) 0.63190(9) -0.00990(17) 0.0381(5) Uani 1 1 d . . .
C29 C 0.5214(4) 0.5926(3) 0.0301(5) 0.0653(9) Uani 0.50 1 d P A 1
H29A H 0.4585 0.5871 -0.0091 0.098 Uiso 0.50 1 calc PR A 1
H29B H 0.5313 0.5989 0.0971 0.098 Uiso 0.50 1 calc PR A 1
H29C H 0.5555 0.5661 0.0285 0.098 Uiso 0.50 1 calc PR A 1
C30 C 0.5370(4) 0.6208(3) -0.1177(5) 0.0653(9) Uani 0.50 1 d P A 1
H30A H 0.4744 0.6237 -0.1617 0.098 Uiso 0.50 1 calc PR A 1
H30B H 0.5566 0.5900 -0.1204 0.098 Uiso 0.50 1 calc PR A 1
H30C H 0.5717 0.6417 -0.1372 0.098 Uiso 0.50 1 calc PR A 1
C31 C 0.4958(3) 0.6732(3) -0.0149(5) 0.0653(9) Uani 0.50 1 d P A 1
H31A H 0.5069 0.6962 -0.0546 0.098 Uiso 0.50 1 calc PR A 1
H31B H 0.5123 0.6849 0.0506 0.098 Uiso 0.50 1 calc PR A 1
H31C H 0.4331 0.6653 -0.0439 0.098 Uiso 0.50 1 calc PR A 1
C29B C 0.5236(4) 0.5829(3) -0.0046(5) 0.0653(9) Uani 0.50 1 d P A 2
H29D H 0.4596 0.5812 -0.0255 0.098 Uiso 0.50 1 calc PR A 2
H29E H 0.5536 0.5721 0.0622 0.098 Uiso 0.50 1 calc PR A 2
H29F H 0.5404 0.5643 -0.0472 0.098 Uiso 0.50 1 calc PR A 2
C30B C 0.5240(4) 0.6460(3) -0.1096(5) 0.0653(9) Uani 0.50 1 d P A 2
H30D H 0.5669 0.6350 -0.1329 0.098 Uiso 0.50 1 calc PR A 2
H30E H 0.5216 0.6788 -0.1131 0.098 Uiso 0.50 1 calc PR A 2
H30F H 0.4656 0.6337 -0.1501 0.098 Uiso 0.50 1 calc PR A 2
C31B C 0.4953(3) 0.6570(3) 0.0371(5) 0.0653(9) Uani 0.50 1 d P A 2
H31D H 0.5038 0.6895 0.0349 0.098 Uiso 0.50 1 calc PR A 2
H31E H 0.5151 0.6475 0.1047 0.098 Uiso 0.50 1 calc PR A 2
H31F H 0.4326 0.6498 0.0011 0.098 Uiso 0.50 1 calc PR A 2
C32 C 1.03839(15) 0.68010(8) 0.45323(15) 0.0354(5) Uani 1 1 d . . .
H32A H 1.0061 0.6771 0.4939 0.053 Uiso 1 1 calc R . .
H32B H 1.0326 0.7109 0.4287 0.053 Uiso 1 1 calc R . .
H32C H 1.1009 0.6732 0.4918 0.053 Uiso 1 1 calc R . .
N1 N 1.02637(10) 0.53984(5) 0.36900(11) 0.0219(3) Uani 1 1 d . . .
N2 N 0.85738(10) 0.57567(5) 0.12312(11) 0.0222(3) Uani 1 1 d . . .
O1 O 0.90593(9) 0.60762(5) 0.36653(10) 0.0264(3) Uani 1 1 d . . .
O2 O 0.92188(8) 0.65614(4) 0.21872(9) 0.0220(3) Uani 1 1 d . . .
Al1 Al 0.98969(3) 0.638302(19) 0.34409(4) 0.02118(17) Uani 1 1 d . . .

loop_
_atom_site_aniso_label
_atom_site_aniso_U_11
_atom_site_aniso_U_22
_atom_site_aniso_U_33
_atom_site_aniso_U_23
_atom_site_aniso_U_13
_atom_site_aniso_U_12
C1 0.0259(9) 0.0243(10) 0.0178(8) 0.0030(7) 0.0077(7) 0.0013(7)
C2 0.0265(9) 0.0321(11) 0.0234(9) 0.0061(7) 0.0114(7) 0.0029(8)
C3 0.0269(10) 0.0387(12) 0.0284(9) 0.0052(8) 0.0122(8) -0.0045(8)
C4 0.0332(10) 0.0273(10) 0.0214(8) 0.0006(7) 0.0095(8) -0.0079(8)
C5 0.0293(10) 0.0222(9) 0.0236(9) 0.0004(7) 0.0096(7) -0.0016(7)
C6 0.0234(9) 0.0217(9) 0.0197(8) 0.0007(7) 0.0074(7) -0.0011(7)
C7 0.0342(11) 0.0392(13) 0.0361(11) 0.0091(9) 0.0208(9) 0.0090(9)
C8 0.0547(15) 0.0574(17) 0.0407(13) -0.0023(11) 0.0262(11) 0.0156(13)
C9 0.0439(13) 0.0554(16) 0.0460(13) 0.0197(12) 0.0262(11) 0.0227(12)
C10 0.0505(15) 0.0596(18) 0.079(2) 0.0140(15) 0.0454(15) 0.0075(13)
C11 0.0403(12) 0.0313(11) 0.0338(10) -0.0041(9) 0.0168(9) -0.0137(9)
C12 0.069(2) 0.0348(15) 0.110(3) -0.0153(16) 0.045(2) -0.0126(13)
C13 0.117(3) 0.0444(17) 0.080(2) -0.0126(16) 0.070(2) -0.0277(18)
C14 0.100(3) 0.060(2) 0.0457(16) -0.0129(14) 0.0153(16) -0.0309(18)
C15 0.0232(8) 0.0231(9) 0.0158(7) 0.0003(6) 0.0060(6) 0.0012(7)
C16 0.0265(9) 0.0192(9) 0.0290(9) -0.0023(7) 0.0090(7) -0.0037(7)
C17 0.0237(9) 0.0206(9) 0.0300(9) -0.0018(7) 0.0066(7) -0.0051(7)
C18 0.0191(8) 0.0227(9) 0.0205(8) 0.0032(7) 0.0047(7) 0.0012(7)
C19 0.0271(9) 0.0211(9) 0.0287(9) 0.0052(7) 0.0064(7) 0.0037(7)
C20 0.0245(9) 0.0327(11) 0.0318(10) 0.0081(8) 0.0080(8) 0.0082(8)
C21 0.0209(9) 0.0366(11) 0.0240(9) 0.0042(8) 0.0054(7) 0.0005(8)
C22 0.0218(9) 0.0307(10) 0.0232(9) -0.0022(7) 0.0063(7) -0.0033(7)
C23 0.0219(8) 0.0214(9) 0.0203(8) 0.0021(7) 0.0074(7) 0.0013(7)
C24 0.0328(11) 0.0224(10) 0.0442(12) -0.0011(9) 0.0074(9) 0.0062(8)
C25 0.074(2) 0.0330(15) 0.097(3) -0.0125(15) 0.0396(19) -0.0132(14)
C26 0.0574(19) 0.0351(16) 0.122(3) -0.0127(18) -0.0070(19) 0.0227(14)
C27 0.092(2) 0.0400(16) 0.0502(15) -0.0138(12) 0.0184(15) 0.0125(15)
C28 0.0188(9) 0.0472(14) 0.0401(12) 0.0035(10) 0.0044(8) 0.0005(9)
C29 0.0241(9) 0.091(2) 0.0663(18) 0.0055(18) 0.0047(11) -0.0076(12)
C30 0.0241(9) 0.091(2) 0.0663(18) 0.0055(18) 0.0047(11) -0.0076(12)
C31 0.0241(9) 0.091(2) 0.0663(18) 0.0055(18) 0.0047(11) -0.0076(12)
C29B 0.0241(9) 0.091(2) 0.0663(18) 0.0055(18) 0.0047(11) -0.0076(12)
C30B 0.0241(9) 0.091(2) 0.0663(18) 0.0055(18) 0.0047(11) -0.0076(12)
C31B 0.0241(9) 0.091(2) 0.0663(18) 0.0055(18) 0.0047(11) -0.0076(12)
C32 0.0342(11) 0.0367(12) 0.0297(10) -0.0108(9) 0.0080(8) -0.0007(9)
N1 0.0224(7) 0.0181(8) 0.0224(7) 0.0017(6) 0.0065(6) 0.0023(6)
N2 0.0206(7) 0.0200(8) 0.0231(7) -0.0013(6) 0.0063(6) -0.0028(6)
O1 0.0274(7) 0.0218(7) 0.0306(7) 0.0015(5) 0.0129(6) 0.0037(5)
O2 0.0194(6) 0.0196(6) 0.0207(6) 0.0004(5) 0.0024(5) 0.0010(5)
Al1 0.0219(3) 0.0180(3) 0.0192(3) -0.00074(19) 0.0043(2) 0.0017(2)

loop_
_atom_type_symbol
_atom_type_description
_atom_type_scat_dispersion_real
_atom_type_scat_dispersion_imag
_atom_type_scat_source
C C 0.0033 0.0016 'International Tables Vol C Tables 4.2.6.8 and 6.1.1.4'
H H 0.0000 0.0000 'International Tables Vol C Tables 4.2.6.8 and 6.1.1.4'
N N 0.0061 0.0033 'International Tables Vol C Tables 4.2.6.8 and 6.1.1.4'
O O 0.0106 0.0060 'International Tables Vol C Tables 4.2.6.8 and 6.1.1.4'
Al Al 0.0645 0.0514 'International Tables Vol C Tables 4.2.6.8 and 6.1.1.4'

loop_
_geom_angle_atom_site_label_1
_geom_angle_atom_site_label_2
_geom_angle_atom_site_label_3
_geom_angle
_geom_angle_site_symmetry_1
_geom_angle_site_symmetry_3
O1 C1 C2 121.69(17) . .
O1 C1 C6 121.53(17) . .
C2 C1 C6 116.75(18) . .
C3 C2 C1 118.50(18) . .
C3 C2 C7 120.77(19) . .
C1 C2 C7 120.73(19) . .
C4 C3 C2 124.26(19) . .
C4 C3 H3 117.9 . .
C2 C3 H3 117.9 . .
C5 C4 C3 116.60(19) . .
C5 C4 C11 121.39(19) . .
C3 C4 C11 121.96(19) . .
C4 C5 C6 121.22(19) . .
C4 C5 H5 119.4 . .
C6 C5 H5 119.4 . .
C5 C6 C1 121.79(17) . .
C5 C6 N1 117.65(16) . .
C1 C6 N1 120.56(17) . .
C9 C7 C10 107.7(2) . .
C9 C7 C8 109.8(2) . .
C10 C7 C8 107.1(2) . .
C9 C7 C2 110.69(17) . .
C10 C7 C2 112.3(2) . .
C8 C7 C2 109.29(18) . .
C7 C8 H8A 109.5 . .
C7 C8 H8B 109.5 . .
H8A C8 H8B 109.5 . .
C7 C8 H8C 109.5 . .
H8A C8 H8C 109.5 . .
H8B C8 H8C 109.5 . .
C7 C9 H9A 109.5 . .
C7 C9 H9B 109.5 . .
H9A C9 H9B 109.5 . .
C7 C9 H9C 109.5 . .
H9A C9 H9C 109.5 . .
H9B C9 H9C 109.5 . .
C7 C10 H10A 109.5 . .
C7 C10 H10B 109.5 . .
H10A C10 H10B 109.5 . .
C7 C10 H10C 109.5 . .
H10A C10 H10C 109.5 . .
H10B C10 H10C 109.5 . .
C13 C11 C14 109.4(3) . .
C13 C11 C4 111.7(2) . .
C14 C11 C4 108.5(2) . .
C13 C11 C12 108.9(3) . .
C14 C11 C12 105.8(3) . .
C4 C11 C12 112.43(19) . .
C11 C12 H12A 109.5 . .
C11 C12 H12B 109.5 . .
H12A C12 H12B 109.5 . .
C11 C12 H12C 109.5 . .
H12A C12 H12C 109.5 . .
H12B C12 H12C 109.5 . .
C11 C13 H13A 109.5 . .
C11 C13 H13B 109.5 . .
H13A C13 H13B 109.5 . .
C11 C13 H13C 109.5 . .
H13A C13 H13C 109.5 . .
H13B C13 H13C 109.5 . .
C11 C14 H14A 109.5 . .
C11 C14 H14B 109.5 . .
H14A C14 H14B 109.5 . .
C11 C14 H14C 109.5 . .
H14A C14 H14C 109.5 . .
H14B C14 H14C 109.5 . .
N1 C15 N2 108.99(16) . 2_755
N1 C15 Al1 124.31(13) . .
N2 C15 Al1 126.56(14) 2_755 .
N1 C16 C17 102.51(15) 2_755 .
N1 C16 H16A 111.3 2_755 .
C17 C16 H16A 111.3 . .
N1 C16 H16B 111.3 2_755 .
C17 C16 H16B 111.3 . .
H16A C16 H16B 109.2 . .
N2 C17 C16 102.82(14) . .
N2 C17 H17A 111.2 . .
C16 C17 H17A 111.2 . .
N2 C17 H17B 111.2 . .
C16 C17 H17B 111.2 . .
H17A C17 H17B 109.1 . .
O2 C18 C23 118.13(16) . .
O2 C18 C19 123.19(17) . .
C23 C18 C19 118.65(16) . .
C20 C19 C18 117.68(19) . .
C20 C19 C24 119.12(18) . .
C18 C19 C24 123.15(17) . .
C21 C20 C19 124.20(19) . .
C21 C20 H20 117.9 . .
C19 C20 H20 117.9 . .
C22 C21 C20 117.01(17) . .
C22 C21 C28 120.4(2) . .
C20 C21 C28 122.56(19) . .
C21 C22 C23 121.12(19) . .
C21 C22 H22 119.4 . .
C23 C22 H22 119.4 . .
C22 C23 C18 121.18(17) . .
C22 C23 N2 118.40(17) . .
C18 C23 N2 120.41(16) . .
C25 C24 C26 108.7(3) . .
C25 C24 C27 109.3(2) . .
C26 C24 C27 105.9(3) . .
C25 C24 C19 111.5(2) . .
C26 C24 C19 112.3(2) . .
C27 C24 C19 109.0(2) . .
C24 C25 H25A 109.5 . .
C24 C25 H25B 109.5 . .
H25A C25 H25B 109.5 . .
C24 C25 H25C 109.5 . .
H25A C25 H25C 109.5 . .
H25B C25 H25C 109.5 . .
C24 C26 H26A 109.5 . .
C24 C26 H26B 109.5 . .
H26A C26 H26B 109.5 . .
C24 C26 H26C 109.5 . .
H26A C26 H26C 109.5 . .
H26B C26 H26C 109.5 . .
C24 C27 H27A 109.5 . .
C24 C27 H27B 109.5 . .
H27A C27 H27B 109.5 . .
C24 C27 H27C 109.5 . .
H27A C27 H27C 109.5 . .
H27B C27 H27C 109.5 . .
C30B C28 C29 130.2(4) . .
C30B C28 C31 78.4(4) . .
C29 C28 C31 111.6(4) . .
C30B C28 C21 110.8(3) . .
C29 C28 C21 109.2(3) . .
C31 C28 C21 112.6(3) . .
C30B C28 C29B 111.2(4) . .
C31 C28 C29B 126.3(4) . .
C21 C28 C29B 112.0(3) . .
C30B C28 C31B 111.0(4) . .
C29 C28 C31B 80.6(4) . .
C21 C28 C31B 110.5(3) . .
C29B C28 C31B 100.9(4) . .
C29 C28 C30 109.0(4) . .
C31 C28 C30 107.3(4) . .
C21 C28 C30 107.0(3) . .
C29B C28 C30 86.4(4) . .
C31B C28 C30 135.3(4) . .
C28 C29 H29A 109.5 . .
C28 C29 H29B 109.5 . .
C28 C29 H29C 109.5 . .
C28 C30 H30A 109.5 . .
C28 C30 H30B 109.5 . .
C28 C30 H30C 109.5 . .
C28 C31 H31A 109.5 . .
C28 C31 H31B 109.5 . .
C28 C31 H31C 109.5 . .
C28 C29B H29D 109.5 . .
C28 C29B H29E 109.5 . .
H29D C29B H29E 109.5 . .
C28 C29B H29F 109.5 . .
H29D C29B H29F 109.5 . .
H29E C29B H29F 109.5 . .
C28 C30B H30D 109.5 . .
C28 C30B H30E 109.5 . .
H30D C30B H30E 109.5 . .
C28 C30B H30F 109.5 . .
H30D C30B H30F 109.5 . .
H30E C30B H30F 109.5 . .
C28 C31B H31D 109.5 . .
C28 C31B H31E 109.5 . .
H31D C31B H31E 109.5 . .
C28 C31B H31F 109.5 . .
H31D C31B H31F 109.5 . .
H31E C31B H31F 109.5 . .
Al1 C32 H32A 109.5 . .
Al1 C32 H32B 109.5 . .
H32A C32 H32B 109.5 . .
Al1 C32 H32C 109.5 . .
H32A C32 H32C 109.5 . .
H32B C32 H32C 109.5 . .
C15 N1 C6 126.45(16) . .
C15 N1 C16 112.75(15) . 2_755
C6 N1 C16 120.80(15) . 2_755
C15 N2 C23 125.44(16) 2_755 .
C15 N2 C17 112.52(15) 2_755 .
C23 N2 C17 121.29(15) . .
C1 O1 Al1 134.20(13) . .
C18 O2 Al1 130.26(12) . .
C18 O2 Al1 119.22(11) . 2_755
Al1 O2 Al1 98.67(6) . 2_755
O1 Al1 O2 98.75(6) . .
O1 Al1 C32 103.85(9) . .
O2 Al1 C32 123.36(9) . .
O1 Al1 C15 88.58(7) . .
O2 Al1 C15 117.16(7) . .
C32 Al1 C15 114.66(9) . .
O1 Al1 O2 159.98(6) . 2_755
O2 Al1 O2 72.86(6) . 2_755
C32 Al1 O2 95.82(8) . 2_755
C15 Al1 O2 79.73(7) . 2_755

loop_
_geom_bond_atom_site_label_1
_geom_bond_atom_site_label_2
_geom_bond_distance
_geom_bond_site_symmetry_2
C1 O1 1.328(2) .
C1 C2 1.420(3) .
C1 C6 1.420(3) .
C2 C3 1.397(3) .
C2 C7 1.543(3) .
C3 C4 1.392(3) .
C3 H3 0.9500 .
C4 C5 1.385(3) .
C4 C11 1.535(3) .
C5 C6 1.396(3) .
C5 H5 0.9500 .
C6 N1 1.422(2) .
C7 C9 1.526(3) .
C7 C10 1.536(3) .
C7 C8 1.539(4) .
C8 H8A 0.9800 .
C8 H8B 0.9800 .
C8 H8C 0.9800 .
C9 H9A 0.9800 .
C9 H9B 0.9800 .
C9 H9C 0.9800 .
C10 H10A 0.9800 .
C10 H10B 0.9800 .
C10 H10C 0.9800 .
C11 C13 1.505(4) .
C11 C14 1.524(4) .
C11 C12 1.551(4) .
C12 H12A 0.9800 .
C12 H12B 0.9800 .
C12 H12C 0.9800 .
C13 H13A 0.9800 .
C13 H13B 0.9800 .
C13 H13C 0.9800 .
C14 H14A 0.9800 .
C14 H14B 0.9800 .
C14 H14C 0.9800 .
C15 N1 1.328(2) .
C15 N2 1.344(2) 2_755
C15 Al1 2.0323(19) .
C16 N1 1.485(2) 2_755
C16 C17 1.521(3) .
C16 H16A 0.9900 .
C16 H16B 0.9900 .
C17 N2 1.474(2) .
C17 H17A 0.9900 .
C17 H17B 0.9900 .
C18 O2 1.374(2) .
C18 C23 1.408(3) .
C18 C19 1.410(3) .
C19 C20 1.396(3) .
C19 C24 1.546(3) .
C20 C21 1.389(3) .
C20 H20 0.9500 .
C21 C22 1.386(3) .
C21 C28 1.539(3) .
C22 C23 1.387(2) .
C22 H22 0.9500 .
C23 N2 1.422(2) .
C24 C25 1.517(4) .
C24 C26 1.523(3) .
C24 C27 1.535(4) .
C25 H25A 0.9800 .
C25 H25B 0.9800 .
C25 H25C 0.9800 .
C26 H26A 0.9800 .
C26 H26B 0.9800 .
C26 H26C 0.9800 .
C27 H27A 0.9800 .
C27 H27B 0.9800 .
C27 H27C 0.9800 .
C28 C30B 1.451(8) .
C28 C29 1.490(9) .
C28 C31 1.515(8) .
C28 C29B 1.539(9) .
C28 C31B 1.572(8) .
C28 C30 1.593(8) .
C29 H29A 0.9800 .
C29 H29B 0.9800 .
C29 H29C 0.9800 .
C30 H30A 0.9800 .
C30 H30B 0.9800 .
C30 H30C 0.9800 .
C31 H31A 0.9800 .
C31 H31B 0.9800 .
C31 H31C 0.9800 .
C29B H29D 0.9800 .
C29B H29E 0.9800 .
C29B H29F 0.9800 .
C30B H30D 0.9800 .
C30B H30E 0.9800 .
C30B H30F 0.9800 .
C31B H31D 0.9800 .
C31B H31E 0.9800 .
C31B H31F 0.9800 .
C32 Al1 1.958(2) .
C32 H32A 0.9800 .
C32 H32B 0.9800 .
C32 H32C 0.9800 .
N1 C16 1.485(2) 2_755
N2 C15 1.344(2) 2_755
O1 Al1 1.8199(15) .
O2 Al1 1.8397(13) .
O2 Al1 2.1360(14) 2_755
Al1 O2 2.1360(14) 2_755

loop_
_geom_torsion_atom_site_label_1
_geom_torsion_atom_site_label_2
_geom_torsion_atom_site_label_3
_geom_torsion_atom_site_label_4
_geom_torsion
_geom_torsion_site_symmetry_1
_geom_torsion_site_symmetry_4
O1 C1 C2 C3 171.72(17) . .
C6 C1 C2 C3 -10.4(3) . .
O1 C1 C2 C7 -8.8(3) . .
C6 C1 C2 C7 169.10(17) . .
C1 C2 C3 C4 5.6(3) . .
C7 C2 C3 C4 -173.84(18) . .
C2 C3 C4 C5 2.6(3) . .
C2 C3 C4 C11 -174.75(18) . .
C3 C4 C5 C6 -5.7(3) . .
C11 C4 C5 C6 171.65(17) . .
C4 C5 C6 C1 0.6(3) . .
C4 C5 C6 N1 -179.31(16) . .
O1 C1 C6 C5 -174.50(16) . .
C2 C1 C6 C5 7.6(3) . .
O1 C1 C6 N1 5.4(3) . .
C2 C1 C6 N1 -172.47(15) . .
C3 C2 C7 C9 -113.1(2) . .
C1 C2 C7 C9 67.4(3) . .
C3 C2 C7 C10 7.2(3) . .
C1 C2 C7 C10 -172.2(2) . .
C3 C2 C7 C8 125.9(2) . .
C1 C2 C7 C8 -53.6(2) . .
C5 C4 C11 C13 129.3(3) . .
C3 C4 C11 C13 -53.5(3) . .
C5 C4 C11 C14 -110.1(3) . .
C3 C4 C11 C14 67.1(3) . .
C5 C4 C11 C12 6.5(3) . .
C3 C4 C11 C12 -176.3(2) . .
N1 C16 C17 N2 -5.72(18) 2_755 .
O2 C18 C19 C20 179.98(17) . .
C23 C18 C19 C20 1.7(3) . .
O2 C18 C19 C24 -2.6(3) . .
C23 C18 C19 C24 179.09(19) . .
C18 C19 C20 C21 1.8(3) . .
C24 C19 C20 C21 -175.8(2) . .
C19 C20 C21 C22 -2.7(3) . .
C19 C20 C21 C28 177.8(2) . .
C20 C21 C22 C23 0.2(3) . .
C28 C21 C22 C23 179.66(18) . .
C21 C22 C23 C18 3.2(3) . .
C21 C22 C23 N2 -177.43(17) . .
O2 C18 C23 C22 177.50(16) . .
C19 C18 C23 C22 -4.1(3) . .
O2 C18 C23 N2 -1.9(3) . .
C19 C18 C23 N2 176.51(17) . .
C20 C19 C24 C25 -130.6(2) . .
C18 C19 C24 C25 52.0(3) . .
C20 C19 C24 C26 -8.3(4) . .
C18 C19 C24 C26 174.3(3) . .
C20 C19 C24 C27 108.7(2) . .
C18 C19 C24 C27 -68.7(3) . .
C22 C21 C28 C30B -94.5(4) . .
C20 C21 C28 C30B 85.0(4) . .
C22 C21 C28 C29 55.2(4) . .
C20 C21 C28 C29 -125.4(4) . .
C22 C21 C28 C31 179.8(4) . .
C20 C21 C28 C31 -0.8(4) . .
C22 C21 C28 C29B 30.4(4) . .
C20 C21 C28 C29B -150.2(4) . .
C22 C21 C28 C31B 142.1(4) . .
C20 C21 C28 C31B -38.5(4) . .
C22 C21 C28 C30 -62.6(4) . .
C20 C21 C28 C30 116.8(4) . .
N2 C15 N1 C6 -178.94(16) 2_755 .
Al1 C15 N1 C6 5.1(2) . .
N2 C15 N1 C16 0.0(2) 2_755 2_755
Al1 C15 N1 C16 -176.00(12) . 2_755
C5 C6 N1 C15 164.08(17) . .
C1 C6 N1 C15 -15.8(3) . .
C5 C6 N1 C16 -14.8(2) . 2_755
C1 C6 N1 C16 165.29(16) . 2_755
C22 C23 N2 C15 152.77(18) . 2_755
C18 C23 N2 C15 -27.8(3) . 2_755
C22 C23 N2 C17 -16.6(3) . .
C18 C23 N2 C17 162.85(17) . .
C16 C17 N2 C15 6.4(2) . 2_755
C16 C17 N2 C23 177.01(16) . .
C2 C1 O1 Al1 -164.19(13) . .
C6 C1 O1 Al1 18.0(3) . .
C23 C18 O2 Al1 -82.7(2) . .
C19 C18 O2 Al1 99.0(2) . .
C23 C18 O2 Al1 51.7(2) . 2_755
C19 C18 O2 Al1 -126.60(17) . 2_755
C1 O1 Al1 O2 94.86(17) . .
C1 O1 Al1 C32 -137.48(17) . .
C1 O1 Al1 C15 -22.41(17) . .
C1 O1 Al1 O2 31.5(3) . 2_755
C18 O2 Al1 O1 7.90(16) . .
Al1 O2 Al1 O1 -133.01(6) 2_755 .
C18 O2 Al1 C32 -105.13(17) . .
Al1 O2 Al1 C32 113.96(10) 2_755 .
C18 O2 Al1 C15 100.81(16) . .
Al1 O2 Al1 C15 -40.10(9) 2_755 .
C18 O2 Al1 O2 169.23(14) . 2_755
Al1 O2 Al1 O2 28.31(7) 2_755 2_755
N1 C15 Al1 O1 10.08(15) . .
N2 C15 Al1 O1 -165.22(15) 2_755 .
N1 C15 Al1 O2 -89.03(15) . .
N2 C15 Al1 O2 95.67(15) 2_755 .
N1 C15 Al1 C32 114.67(16) . .
N2 C15 Al1 C32 -60.63(18) 2_755 .
N1 C15 Al1 O2 -153.60(15) . 2_755
N2 C15 Al1 O2 31.10(14) 2_755 2_755

loop_
_platon_squeeze_void_nr
_platon_squeeze_void_average_x
_platon_squeeze_void_average_y
_platon_squeeze_void_average_z
_platon_squeeze_void_volume
_platon_squeeze_void_count_electrons
1 0.766 0.250 0.016 470.8 28.6
2 0.266 0.750 0.016 470.8 28.6
3 0.631 0.497 0.049 9.2 0.3
4 0.131 0.997 0.049 9.2 0.3
5 0.000 -0.008 0.250 52.4 2.1
6 0.500 0.492 0.250 52.4 2.1
7 0.000 0.102 0.250 6.1 -0.2
8 0.500 0.602 0.250 6.1 -0.2
9 0.869 -0.003 0.451 9.2 0.2
10 0.369 0.497 0.451 9.2 0.2
11 0.131 0.003 0.549 9.3 0.2
12 0.631 0.503 0.549 9.3 0.2
13 0.000 0.008 0.750 52.3 2.1
14 0.500 0.508 0.750 52.3 2.1
15 0.500 0.398 0.750 6.9 -0.3
16 0.000 0.898 0.750 6.9 -0.3
17 0.869 0.003 0.951 9.3 0.2
18 0.369 0.503 0.951 9.3 0.2
